data_4331751
loop_
_publ_author_name
'Pierre Thu\'ery'

_publ_section_title
;
 Sulfonate Complexes of Actinide Ions: Structural Diversity in Uranyl
 Complexes with 2-Sulfobenzoate
;
_journal_name_full 'Inorganic Chemistry'
_journal_page_first 435
_journal_page_last 447
_journal_paper_doi 10.1021/ic3022744
_journal_volume 52
_journal_year 2013
_chemical_formula_sum 'C48 H36 N4 O24 S4 U2'
_chemical_formula_weight 1657.11
_space_group_IT_number 14
_symmetry_cell_setting monoclinic
_symmetry_space_group_name_Hall '-P 2ybc'
_symmetry_space_group_name_H-M 'P 1 21/c 1'
_atom_sites_solution_hydrogens geom
_atom_sites_solution_primary direct
_atom_sites_solution_secondary difmap
_audit_creation_method SHELXL-97
_cell_angle_alpha 90.00
_cell_angle_beta 95.448(3)
_cell_angle_gamma 90.00
_cell_formula_units_Z 2
_cell_length_a 10.7449(3)
_cell_length_b 23.4648(10)
_cell_length_c 10.1872(4)
_cell_measurement_reflns_used 70906
_cell_measurement_temperature 150(2)
_cell_measurement_theta_max 30.51
_cell_measurement_theta_min 2.58
_cell_volume 2556.87(16)
_computing_cell_refinement 'HKL2000 (Otwinowski & Minor, 1997)'
_computing_data_collection 'COLLECT (Nonius, 1998)'
_computing_data_reduction 'HKL2000 (Otwinowski & Minor, 1997)'
_computing_molecular_graphics 'SHELXTL (Sheldrick, 2008)'
_computing_publication_material 'SHELXTL (Sheldrick, 2008); PLATON (Spek, 2003)'
_computing_structure_refinement 'SHELXL-97 (Sheldrick, 2008)'
_computing_structure_solution 'SHELXS-97 (Sheldrick, 2008)'
_diffrn_ambient_temperature 150(2)
_diffrn_measured_fraction_theta_full 0.999
_diffrn_measured_fraction_theta_max 0.999
_diffrn_measurement_device_type 'Nonius Kappa-CCD area-detector diffractometer'
_diffrn_measurement_method 'two \f and six \w scans with 2\% steps (530 frames)'
_diffrn_radiation_monochromator graphite
_diffrn_radiation_source 'fine-focus sealed tube'
_diffrn_radiation_type MoK\a
_diffrn_radiation_wavelength 0.71073
_diffrn_reflns_av_R_equivalents 0.0590
_diffrn_reflns_av_sigmaI/netI 0.0758
_diffrn_reflns_limit_h_max 15
_diffrn_reflns_limit_h_min -15
_diffrn_reflns_limit_k_max 33
_diffrn_reflns_limit_k_min -33
_diffrn_reflns_limit_l_max 14
_diffrn_reflns_limit_l_min -14
_diffrn_reflns_number 70906
_diffrn_reflns_theta_full 30.51
_diffrn_reflns_theta_max 30.51
_diffrn_reflns_theta_min 2.58
_diffrn_standards_decay_% 0
_diffrn_standards_interval_time 0
_diffrn_standards_number 0
_exptl_absorpt_coefficient_mu 6.583
_exptl_absorpt_correction_T_max 1.310
_exptl_absorpt_correction_T_min 0.776
_exptl_absorpt_correction_type multi-scan
_exptl_absorpt_process_details 'SCALEPACK (Otwinowski & Minor, 1997)'
_exptl_crystal_colour 'translucent light yellow'
_exptl_crystal_density_diffrn 2.152
_exptl_crystal_description platelet
_exptl_crystal_F_000 1584
_exptl_crystal_size_max 0.16
_exptl_crystal_size_mid 0.13
_exptl_crystal_size_min 0.08
_refine_diff_density_max 2.242
_refine_diff_density_min -1.770
_refine_diff_density_rms 0.199
_refine_ls_extinction_method none
_refine_ls_goodness_of_fit_ref 1.028
_refine_ls_hydrogen_treatment constr
_refine_ls_matrix_type full
_refine_ls_number_parameters 370
_refine_ls_number_reflns 7797
_refine_ls_number_restraints 0
_refine_ls_restrained_S_all 1.028
_refine_ls_R_factor_all 0.0711
_refine_ls_R_factor_gt 0.0421
_refine_ls_shift/su_max 0.001
_refine_ls_shift/su_mean 0.000
_refine_ls_structure_factor_coef Fsqd
_refine_ls_weighting_details 'calc w=1/[\s^2^(Fo^2^)+(0.0406P)^2^+3.0981P] where P=(Fo^2^+2Fc^2^)/3'
_refine_ls_weighting_scheme calc
_refine_ls_wR_factor_gt 0.0915
_refine_ls_wR_factor_ref 0.0996
_reflns_number_gt 5560
_reflns_number_total 7797
_reflns_threshold_expression >2sigma(I)
_cod_data_source_file ic3022744_si_002_04.cif
_cod_data_source_block 4
_cod_original_sg_symbol_H-M 'P 21/c'
_cod_database_code 4331751

loop_
_symmetry_equiv_pos_as_xyz
'x, y, z'
'-x, y+1/2, -z+1/2'
'-x, -y, -z'
'x, -y-1/2, z-1/2'

loop_
_atom_site_label
_atom_site_type_symbol
_atom_site_fract_x
_atom_site_fract_y
_atom_site_fract_z
_atom_site_U_iso_or_equiv
_atom_site_adp_type
_atom_site_occupancy
_atom_site_symmetry_multiplicity
_atom_site_calc_flag
_atom_site_refinement_flags
U U 0.304018(17) 0.580898(8) 0.566655(18) 0.02466(7) Uani 1 1 d .
S1 S 0.49130(12) 0.68869(6) 0.41820(13) 0.0288(3) Uani 1 1 d .
S2 S 0.02786(12) 0.54662(6) 0.73251(14) 0.0309(3) Uani 1 1 d .
O1 O 0.3698(3) 0.59703(17) 0.7286(4) 0.0341(9) Uani 1 1 d .
O2 O 0.2473(3) 0.56397(16) 0.4027(3) 0.0305(8) Uani 1 1 d .
O3 O 0.5155(3) 0.56401(16) 0.5131(4) 0.0287(8) Uani 1 1 d .
O4 O 0.6434(3) 0.51753(16) 0.3913(4) 0.0348(9) Uani 1 1 d .
O5 O 0.3913(3) 0.66842(16) 0.4990(4) 0.0329(9) Uani 1 1 d .
O6 O 0.6145(3) 0.68078(18) 0.4855(4) 0.0383(10) Uani 1 1 d .
O7 O 0.4660(4) 0.74567(16) 0.3717(4) 0.0382(9) Uani 1 1 d .
O8 O 0.1454(3) 0.64837(16) 0.5773(4) 0.0330(9) Uani 1 1 d .
O9 O -0.0144(3) 0.70254(16) 0.6195(4) 0.0335(9) Uani 1 1 d .
O10 O 0.1384(3) 0.53339(16) 0.6617(4) 0.0348(9) Uani 1 1 d .
O11 O -0.0719(3) 0.57053(16) 0.6440(4) 0.0340(9) Uani 1 1 d .
O12 O -0.0060(3) 0.49844(17) 0.8094(4) 0.0380(10) Uani 1 1 d .
N1 N 0.6625(5) 0.6005(3) 0.7392(5) 0.0483(14) Uani 1 1 d .
H1 H 0.6229 0.5891 0.6505 0.058 Uiso 1 1 d R
N2 N 0.8893(4) 0.6669(2) 1.3807(5) 0.0369(12) Uani 1 1 d .
H2 H 0.9179 0.6770 1.4705 0.044 Uiso 1 1 d R
C1 C 0.5595(5) 0.5538(2) 0.4041(5) 0.0263(11) Uani 1 1 d .
C2 C 0.5100(5) 0.5858(2) 0.2821(5) 0.0264(11) Uani 1 1 d .
C3 C 0.4789(4) 0.6438(2) 0.2774(5) 0.0241(11) Uani 1 1 d .
C4 C 0.4395(5) 0.6692(2) 0.1556(5) 0.0281(11) Uani 1 1 d .
H4 H 0.4233 0.7081 0.1513 0.034 Uiso 1 1 calc R
C5 C 0.4248(5) 0.6368(3) 0.0430(5) 0.0336(13) Uani 1 1 d .
H5 H 0.3978 0.6539 -0.0371 0.040 Uiso 1 1 calc R
C6 C 0.4497(5) 0.5796(2) 0.0477(5) 0.0351(13) Uani 1 1 d .
H6 H 0.4359 0.5577 -0.0283 0.042 Uiso 1 1 calc R
C7 C 0.4957(5) 0.5542(3) 0.1659(5) 0.0316(12) Uani 1 1 d .
H7 H 0.5171 0.5158 0.1674 0.038 Uiso 1 1 calc R
C8 C 0.0736(5) 0.6705(2) 0.6566(5) 0.0280(11) Uani 1 1 d .
C9 C 0.0951(5) 0.6566(2) 0.7996(5) 0.0304(12) Uani 1 1 d .
C10 C 0.0763(5) 0.6017(3) 0.8468(6) 0.0322(12) Uani 1 1 d .
C11 C 0.0886(5) 0.5898(3) 0.9817(6) 0.0371(14) Uani 1 1 d .
H11 H 0.0757 0.5530 1.0115 0.045 Uiso 1 1 calc R
C12 C 0.1201(5) 0.6329(3) 1.0701(6) 0.0404(15) Uani 1 1 d .
H12 H 0.1278 0.6252 1.1601 0.049 Uiso 1 1 calc R
C13 C 0.1401(5) 0.6871(3) 1.0267(6) 0.0438(16) Uani 1 1 d .
H13 H 0.1616 0.7158 1.0877 0.053 Uiso 1 1 calc R
C14 C 0.1285(5) 0.6998(3) 0.8928(6) 0.0397(14) Uani 1 1 d .
H14 H 0.1427 0.7367 0.8646 0.048 Uiso 1 1 calc R
C15 C 0.7255(5) 0.5605(3) 0.8123(6) 0.0437(16) Uani 1 1 d .
H15 H 0.7393 0.5248 0.7766 0.052 Uiso 1 1 calc R
C16 C 0.7691(5) 0.5724(3) 0.9395(6) 0.0347(13) Uani 1 1 d .
H16 H 0.8124 0.5448 0.9908 0.042 Uiso 1 1 calc R
C17 C 0.7489(5) 0.6259(3) 0.9926(5) 0.0313(12) Uani 1 1 d .
C18 C 0.6833(5) 0.6657(3) 0.9103(6) 0.0380(14) Uani 1 1 d .
H18 H 0.6699 0.7022 0.9418 0.046 Uiso 1 1 calc R
C19 C 0.6394(6) 0.6520(3) 0.7869(6) 0.0480(17) Uani 1 1 d .
H19 H 0.5930 0.6783 0.7345 0.058 Uiso 1 1 calc R
C20 C 0.7943(5) 0.6404(2) 1.1301(5) 0.0285(11) Uani 1 1 d .
C21 C 0.8169(5) 0.5982(3) 1.2274(6) 0.0345(13) Uani 1 1 d .
H21 H 0.7988 0.5603 1.2073 0.041 Uiso 1 1 calc R
C22 C 0.8655(5) 0.6130(3) 1.3517(6) 0.0408(15) Uani 1 1 d .
H22 H 0.8818 0.5851 1.4157 0.049 Uiso 1 1 calc R
C23 C 0.8664(5) 0.7091(3) 1.2931(6) 0.0374(14) Uani 1 1 d .
H23 H 0.8827 0.7467 1.3181 0.045 Uiso 1 1 calc R
C24 C 0.8191(5) 0.6969(3) 1.1668(6) 0.0351(13) Uani 1 1 d .
H24 H 0.8036 0.7261 1.1057 0.042 Uiso 1 1 calc R

loop_
_atom_site_aniso_label
_atom_site_aniso_U_11
_atom_site_aniso_U_22
_atom_site_aniso_U_33
_atom_site_aniso_U_23
_atom_site_aniso_U_13
_atom_site_aniso_U_12
U 0.02428(10) 0.02873(12) 0.02145(10) 0.00119(8) 0.00471(7) 0.00145(8)
S1 0.0323(7) 0.0295(7) 0.0254(6) -0.0015(5) 0.0065(5) -0.0044(6)
S2 0.0282(6) 0.0338(8) 0.0320(7) 0.0047(6) 0.0098(5) 0.0028(6)
O1 0.035(2) 0.045(2) 0.0223(19) -0.0027(17) 0.0030(16) 0.0003(17)
O2 0.0308(19) 0.037(2) 0.0234(19) -0.0017(16) 0.0032(15) -0.0010(16)
O3 0.0284(18) 0.031(2) 0.0269(19) 0.0041(15) 0.0040(15) 0.0024(16)
O4 0.034(2) 0.035(2) 0.038(2) 0.0070(18) 0.0171(18) 0.0047(18)
O5 0.035(2) 0.031(2) 0.034(2) 0.0006(17) 0.0134(17) -0.0015(16)
O6 0.032(2) 0.050(3) 0.032(2) -0.0040(19) 0.0001(17) -0.0092(18)
O7 0.048(2) 0.030(2) 0.040(2) -0.0043(18) 0.0160(19) -0.0027(18)
O8 0.0306(19) 0.038(2) 0.031(2) 0.0028(17) 0.0088(16) 0.0037(17)
O9 0.035(2) 0.033(2) 0.032(2) 0.0001(17) -0.0004(17) 0.0090(17)
O10 0.033(2) 0.033(2) 0.040(2) 0.0043(18) 0.0149(17) 0.0043(17)
O11 0.031(2) 0.040(2) 0.031(2) 0.0018(17) 0.0048(16) 0.0011(17)
O12 0.039(2) 0.039(2) 0.038(2) 0.0092(19) 0.0133(18) -0.0005(18)
N1 0.027(2) 0.080(4) 0.037(3) -0.015(3) -0.002(2) -0.002(3)
N2 0.029(2) 0.058(4) 0.024(2) -0.005(2) 0.0047(19) -0.002(2)
C1 0.023(2) 0.025(3) 0.031(3) -0.001(2) 0.007(2) -0.005(2)
C2 0.021(2) 0.032(3) 0.028(3) 0.000(2) 0.0079(19) -0.001(2)
C3 0.022(2) 0.032(3) 0.019(2) -0.002(2) 0.0032(19) -0.005(2)
C4 0.027(3) 0.031(3) 0.027(3) 0.002(2) 0.005(2) 0.001(2)
C5 0.033(3) 0.041(4) 0.028(3) 0.007(2) 0.007(2) 0.001(3)
C6 0.039(3) 0.044(4) 0.023(3) -0.009(2) 0.005(2) -0.003(3)
C7 0.037(3) 0.033(3) 0.026(3) -0.004(2) 0.012(2) 0.002(2)
C8 0.025(3) 0.024(3) 0.034(3) 0.005(2) 0.001(2) -0.002(2)
C9 0.028(3) 0.037(3) 0.027(3) -0.004(2) 0.005(2) 0.006(2)
C10 0.022(2) 0.042(3) 0.034(3) -0.001(3) 0.007(2) 0.006(2)
C11 0.027(3) 0.047(4) 0.038(3) 0.008(3) 0.006(2) 0.005(2)
C12 0.031(3) 0.068(5) 0.023(3) 0.001(3) 0.008(2) 0.007(3)
C13 0.035(3) 0.057(4) 0.038(4) -0.012(3) -0.005(3) 0.011(3)
C14 0.039(3) 0.040(4) 0.040(3) -0.005(3) 0.002(3) 0.006(3)
C15 0.030(3) 0.061(4) 0.041(4) -0.019(3) 0.007(3) -0.006(3)
C16 0.025(3) 0.043(4) 0.036(3) -0.003(3) 0.006(2) -0.003(2)
C17 0.020(2) 0.041(3) 0.032(3) 0.002(2) 0.003(2) -0.003(2)
C18 0.034(3) 0.043(4) 0.037(3) 0.001(3) 0.002(3) -0.003(3)
C19 0.034(3) 0.073(5) 0.036(4) 0.010(3) 0.000(3) 0.005(3)
C20 0.024(2) 0.035(3) 0.027(3) 0.001(2) 0.005(2) 0.000(2)
C21 0.030(3) 0.038(3) 0.036(3) 0.004(3) 0.005(2) 0.001(2)
C22 0.038(3) 0.045(4) 0.041(4) 0.010(3) 0.009(3) 0.010(3)
C23 0.039(3) 0.043(4) 0.032(3) -0.004(3) 0.011(3) -0.008(3)
C24 0.037(3) 0.036(3) 0.031(3) 0.007(2) 0.001(2) -0.006(3)

loop_
_atom_type_symbol
_atom_type_description
_atom_type_scat_dispersion_real
_atom_type_scat_dispersion_imag
_atom_type_scat_source
C C 0.0033 0.0016 'International Tables Vol C Tables 4.2.6.8 and 6.1.1.4'
H H 0.0000 0.0000 'International Tables Vol C Tables 4.2.6.8 and 6.1.1.4'
N N 0.0061 0.0033 'International Tables Vol C Tables 4.2.6.8 and 6.1.1.4'
O O 0.0106 0.0060 'International Tables Vol C Tables 4.2.6.8 and 6.1.1.4'
S S 0.1246 0.1234 'International Tables Vol C Tables 4.2.6.8 and 6.1.1.4'
U U -9.6767 9.6646 'International Tables Vol C Tables 4.2.6.8 and 6.1.1.4'

loop_
_geom_angle_atom_site_label_1
_geom_angle_atom_site_label_2
_geom_angle_atom_site_label_3
_geom_angle
_geom_angle_site_symmetry_1
_geom_angle_site_symmetry_3
O2 U O1 176.66(16) . .
O2 U O8 90.50(15) . .
O1 U O8 92.31(16) . .
O2 U O10 94.32(16) . .
O1 U O10 88.21(16) . .
O8 U O10 73.86(13) . .
O2 U O5 91.72(15) . .
O1 U O5 87.26(16) . .
O8 U O5 74.84(12) . .
O10 U O5 148.14(12) . .
O2 U O4 90.37(16) . 3_666
O1 U O4 88.47(16) . 3_666
O8 U O4 143.35(12) . 3_666
O10 U O4 69.54(12) . 3_666
O5 U O4 141.74(12) . 3_666
O2 U O3 89.80(15) . .
O1 U O3 86.86(15) . .
O8 U O3 145.72(13) . .
O10 U O3 140.25(12) . .
O5 U O3 70.89(12) . .
O4 U O3 70.92(12) 3_666 .
O7 S1 O6 114.4(2) . .
O7 S1 O5 110.8(2) . .
O6 S1 O5 111.9(2) . .
O7 S1 C3 106.7(2) . .
O6 S1 C3 107.6(2) . .
O5 S1 C3 104.7(2) . .
O12 S2 O11 115.6(2) . .
O12 S2 O10 110.9(2) . .
O11 S2 O10 111.0(2) . .
O12 S2 C10 106.7(3) . .
O11 S2 C10 106.2(2) . .
O10 S2 C10 105.8(2) . .
C1 O3 U 131.6(3) . .
C1 O4 U 142.3(3) . 3_666
S1 O5 U 139.2(2) . .
C8 O8 U 142.3(3) . .
S2 O10 U 139.9(2) . .
C19 N1 C15 122.2(6) . .
C19 N1 H1 119.6 . .
C15 N1 H1 117.7 . .
C22 N2 C23 122.6(5) . .
C22 N2 H2 119.0 . .
C23 N2 H2 118.1 . .
O4 C1 O3 123.3(5) . .
O4 C1 C2 117.0(5) . .
O3 C1 C2 119.7(4) . .
C7 C2 C3 118.8(5) . .
C7 C2 C1 115.9(5) . .
C3 C2 C1 125.3(5) . .
C2 C3 C4 119.5(5) . .
C2 C3 S1 123.3(4) . .
C4 C3 S1 117.1(4) . .
C5 C4 C3 120.3(5) . .
C5 C4 H4 119.8 . .
C3 C4 H4 119.8 . .
C6 C5 C4 120.5(5) . .
C6 C5 H5 119.8 . .
C4 C5 H5 119.8 . .
C5 C6 C7 120.2(5) . .
C5 C6 H6 119.9 . .
C7 C6 H6 119.9 . .
C6 C7 C2 120.5(5) . .
C6 C7 H7 119.7 . .
C2 C7 H7 119.7 . .
O9 C8 O8 122.8(5) . .
O9 C8 C9 118.4(5) . .
O8 C8 C9 118.8(5) . .
C10 C9 C14 117.8(5) . .
C10 C9 C8 121.8(5) . .
C14 C9 C8 120.3(5) . .
C9 C10 C11 121.4(6) . .
C9 C10 S2 119.1(4) . .
C11 C10 S2 119.5(5) . .
C12 C11 C10 119.5(6) . .
C12 C11 H11 120.2 . .
C10 C11 H11 120.2 . .
C13 C12 C11 120.5(6) . .
C13 C12 H12 119.8 . .
C11 C12 H12 119.8 . .
C12 C13 C14 120.9(6) . .
C12 C13 H13 119.6 . .
C14 C13 H13 119.6 . .
C13 C14 C9 120.0(6) . .
C13 C14 H14 120.0 . .
C9 C14 H14 120.0 . .
N1 C15 C16 119.6(6) . .
N1 C15 H15 120.2 . .
C16 C15 H15 120.2 . .
C15 C16 C17 120.1(6) . .
C15 C16 H16 119.9 . .
C17 C16 H16 119.9 . .
C16 C17 C18 117.2(5) . .
C16 C17 C20 121.7(5) . .
C18 C17 C20 121.1(5) . .
C19 C18 C17 120.9(6) . .
C19 C18 H18 119.6 . .
C17 C18 H18 119.6 . .
N1 C19 C18 119.9(6) . .
N1 C19 H19 120.0 . .
C18 C19 H19 120.0 . .
C24 C20 C21 117.6(5) . .
C24 C20 C17 120.7(5) . .
C21 C20 C17 121.7(5) . .
C22 C21 C20 120.0(6) . .
C22 C21 H21 120.0 . .
C20 C21 H21 120.0 . .
N2 C22 C21 120.0(6) . .
N2 C22 H22 120.0 . .
C21 C22 H22 120.0 . .
N2 C23 C24 120.0(6) . .
N2 C23 H23 120.0 . .
C24 C23 H23 120.0 . .
C23 C24 C20 119.7(5) . .
C23 C24 H24 120.1 . .
C20 C24 H24 120.1 . .

loop_
_geom_bond_atom_site_label_1
_geom_bond_atom_site_label_2
_geom_bond_distance
_geom_bond_site_symmetry_2
U O2 1.768(4) .
U O1 1.773(4) .
U O8 2.336(4) .
U O10 2.382(4) .
U O5 2.386(4) .
U O4 2.407(4) 3_666
U O3 2.419(4) .
S1 O7 1.436(4) .
S1 O6 1.444(4) .
S1 O5 1.492(4) .
S1 C3 1.774(5) .
S2 O12 1.442(4) .
S2 O11 1.447(4) .
S2 O10 1.480(4) .
S2 C10 1.784(6) .
O3 C1 1.270(6) .
O4 C1 1.255(6) .
O4 U 2.407(4) 3_666
O8 C8 1.280(6) .
O9 C8 1.238(6) .
N1 C19 1.334(9) .
N1 C15 1.341(9) .
N1 H1 0.9979 .
N2 C22 1.318(8) .
N2 C23 1.340(8) .
N2 H2 0.9668 .
C1 C2 1.506(7) .
C2 C7 1.393(7) .
C2 C3 1.401(7) .
C3 C4 1.405(7) .
C4 C5 1.372(8) .
C4 H4 0.9300 .
C5 C6 1.369(8) .
C5 H5 0.9300 .
C6 C7 1.391(8) .
C6 H6 0.9300 .
C7 H7 0.9300 .
C8 C9 1.489(8) .
C9 C10 1.395(8) .
C9 C14 1.412(8) .
C10 C11 1.397(8) .
C11 C12 1.374(8) .
C11 H11 0.9300 .
C12 C13 1.370(9) .
C12 H12 0.9300 .
C13 C14 1.390(9) .
C13 H13 0.9300 .
C14 H14 0.9300 .
C15 C16 1.364(8) .
C15 H15 0.9300 .
C16 C17 1.392(8) .
C16 H16 0.9300 .
C17 C18 1.400(8) .
C17 C20 1.479(8) .
C18 C19 1.340(8) .
C18 H18 0.9300 .
C19 H19 0.9300 .
C20 C24 1.396(8) .
C20 C21 1.405(8) .
C21 C22 1.368(8) .
C21 H21 0.9300 .
C22 H22 0.9300 .
C23 C24 1.367(8) .
C23 H23 0.9300 .
C24 H24 0.9300 .

loop_
_geom_hbond_atom_site_label_D
_geom_hbond_atom_site_label_H
_geom_hbond_atom_site_label_A
_geom_hbond_distance_DH
_geom_hbond_distance_HA
_geom_hbond_distance_DA
_geom_hbond_angle_DHA
_geom_hbond_site_symmetry_A
N1 H1 O3 1.00 1.83 2.801(6) 164.8 .
N2 H2 O9 0.97 1.73 2.685(6) 170.6 1_656
